data_4077528
loop_
_publ_author_name
'Johnson, Brian P.'
'Schiffer, Michael'
'Scheer, Manfred'

_publ_section_title
;
 Novel Approach to Intermediates Containing a Tungsten&#x2212;Arsenic
 Triple Bond&#x2020;
;
_journal_issue 17
_journal_name_full Organometallics
_journal_page_first 3404
_journal_paper_doi 10.1021/om0003436
_journal_volume 19
_journal_year 2000
_chemical_formula_sum 'C34.5 H34 As4 O11 W5'
_chemical_formula_weight 1843.55
_chemical_name_systematic
; 
 ? 
;
_space_group_IT_number 14
_symmetry_cell_setting monoclinic
_symmetry_space_group_name_Hall '-P 2ybc'
_symmetry_space_group_name_H-M 'P 1 21/c 1'
_atom_sites_solution_hydrogens geom
_atom_sites_solution_primary direct
_atom_sites_solution_secondary difmap
_audit_creation_method SHELXL-97
_cell_angle_alpha 90.00
_cell_angle_beta 116.15(3)
_cell_angle_gamma 90.00
_cell_formula_units_Z 4
_cell_length_a 17.402(4)
_cell_length_b 14.307(3)
_cell_length_c 18.855(4)
_cell_measurement_reflns_used 1421
_cell_measurement_temperature 200(1)
_cell_measurement_theta_max 25.88
_cell_measurement_theta_min 1.86
_cell_volume 4213.8(19)
_computing_cell_refinement 'STOE IPDS software'
_computing_data_collection 'STOE IPDS software'
_computing_data_reduction 'STOE X-RED'
_computing_molecular_graphics SIEMENS-XP
_computing_publication_material SHELXL-97
_computing_structure_refinement 'SHELXL-97 (Sheldrick, 1997)'
_computing_structure_solution 'SHELXS-97 (Sheldrick, 1990)'
_diffrn_ambient_temperature 200(1)
_diffrn_measured_fraction_theta_full 0.936
_diffrn_measured_fraction_theta_max 0.936
_diffrn_measurement_device_type 'STOE IPDS'
_diffrn_radiation_monochromator graphite
_diffrn_radiation_source 'fine-focus sealed tube'
_diffrn_radiation_type MoK\a
_diffrn_radiation_wavelength 0.71073
_diffrn_reflns_av_R_equivalents 0.1409
_diffrn_reflns_av_sigmaI/netI 0.0999
_diffrn_reflns_limit_h_max 21
_diffrn_reflns_limit_h_min -21
_diffrn_reflns_limit_k_max 17
_diffrn_reflns_limit_k_min -17
_diffrn_reflns_limit_l_max 23
_diffrn_reflns_limit_l_min -23
_diffrn_reflns_number 24888
_diffrn_reflns_theta_full 25.91
_diffrn_reflns_theta_max 25.91
_diffrn_reflns_theta_min 1.86
_exptl_absorpt_coefficient_mu 16.769
_exptl_absorpt_correction_T_max 0.2677
_exptl_absorpt_correction_T_min 0.0823
_exptl_absorpt_correction_type numerical
_exptl_crystal_colour dark-red
_exptl_crystal_density_diffrn 2.906
_exptl_crystal_density_method 'not measured'
_exptl_crystal_description prism
_exptl_crystal_F_000 3324
_exptl_crystal_size_max 0.2
_exptl_crystal_size_mid 0.2
_exptl_crystal_size_min 0.08
_refine_diff_density_max 1.852
_refine_diff_density_min -2.770
_refine_diff_density_rms 0.341
_refine_ls_extinction_method none
_refine_ls_goodness_of_fit_ref 1.039
_refine_ls_hydrogen_treatment mixed
_refine_ls_matrix_type full
_refine_ls_number_parameters 266
_refine_ls_number_reflns 7692
_refine_ls_number_restraints 0
_refine_ls_restrained_S_all 1.039
_refine_ls_R_factor_all 0.0573
_refine_ls_R_factor_gt 0.0448
_refine_ls_shift/su_max 1.980
_refine_ls_shift/su_mean 0.023
_refine_ls_structure_factor_coef Fsqd
_refine_ls_weighting_details 'calc w=1/[\s^2^(Fo^2^)+(0.0612P)^2^+0.0000P] where P=(Fo^2^+2Fc^2^)/3'
_refine_ls_weighting_scheme calc
_refine_ls_wR_factor_gt 0.1213
_refine_ls_wR_factor_ref 0.1339
_reflns_number_gt 6177
_reflns_number_total 7692
_reflns_threshold_expression >2sigma(I)
_cod_data_source_file om0003436.cif
_cod_data_source_block bend
_cod_depositor_comments
;
 Marking atom 'DUMM' as a dummy atom.

 Antanas Vaitkus,
 2017-02-20

The following automatic conversions were performed:
'_atom_site_symetry_multiplicity' tag replaced with
'_atom_site_symmetry_multiplicity'.

Automatic conversion script
Id: cif_correct_tags 1440 2010-10-19 06:21:57Z saulius 
;
_cod_original_cell_volume 4213.9(15)
_cod_original_sg_symbol_H-M P2(1)/c
_cod_original_formula_sum 'C34.50 H34 As4 O11 W5'
_cod_database_code 4077528

loop_
_symmetry_equiv_pos_as_xyz
'x, y, z'
'-x, y+1/2, -z+1/2'
'-x, -y, -z'
'x, -y-1/2, z-1/2'

loop_
_atom_site_label
_atom_site_type_symbol
_atom_site_fract_x
_atom_site_fract_y
_atom_site_fract_z
_atom_site_U_iso_or_equiv
_atom_site_adp_type
_atom_site_occupancy
_atom_site_symmetry_multiplicity
_atom_site_calc_flag
_atom_site_refinement_flags
_atom_site_disorder_assembly
_atom_site_disorder_group
W1 W 0.32770(3) 0.48607(3) 0.25012(3) 0.02410(13) Uani 1 1 d . . .
W2 W 0.21412(4) 0.48755(3) 0.33475(3) 0.02490(14) Uani 1 1 d . . .
W3 W 0.15412(3) 0.41103(3) 0.17778(3) 0.02250(13) Uani 1 1 d . . .
W4 W 0.28720(4) 0.30280(3) 0.29953(3) 0.02634(14) Uani 1 1 d . . .
W5 W 0.15096(4) 0.74676(3) 0.13974(3) 0.02898(15) Uani 1 1 d . . .
As1 As 0.19182(8) 0.58523(8) 0.21954(7) 0.0225(3) Uani 1 1 d . . .
As2 As 0.28495(9) 0.33007(8) 0.16933(8) 0.0292(3) Uani 1 1 d . . .
As3 As 0.14592(9) 0.32935(8) 0.29951(8) 0.0276(3) Uani 1 1 d . . .
As4 As 0.36420(9) 0.43060(8) 0.39469(8) 0.0297(3) Uani 1 1 d . . .
C1 C 0.3910(11) 0.5989(10) 0.3109(10) 0.044(3) Uiso 1 1 d . . .
O1 O 0.4271(9) 0.6634(8) 0.3470(7) 0.056(3) Uiso 1 1 d . . .
C2 C 0.3201(11) 0.5457(11) 0.1504(10) 0.046(4) Uiso 1 1 d . . .
O2 O 0.3171(10) 0.5835(9) 0.0959(8) 0.069(4) Uiso 1 1 d . . .
C3 C 0.4447(10) 0.4379(9) 0.2696(8) 0.034(3) Uiso 1 1 d . . .
O3 O 0.5094(9) 0.4118(8) 0.2779(7) 0.056(3) Uiso 1 1 d . . .
C4 C 0.0995(10) 0.2891(9) 0.1232(9) 0.037(3) Uiso 1 1 d . . .
O4 O 0.0691(7) 0.2214(7) 0.0929(6) 0.041(2) Uiso 1 1 d . . .
C5 C 0.1341(12) 0.4578(11) 0.0689(10) 0.047(4) Uiso 1 1 d . . .
O5 O 0.1263(11) 0.4823(10) 0.0089(9) 0.077(4) Uiso 1 1 d . . .
C6 C 0.0360(10) 0.4561(9) 0.1627(8) 0.034(3) Uiso 1 1 d . . .
O6 O -0.0278(8) 0.4821(7) 0.1575(7) 0.050(3) Uiso 1 1 d . . .
C7 C 0.2771(11) 0.7674(10) 0.1715(9) 0.043(3) Uiso 1 1 d . . .
O7 O 0.3467(11) 0.7812(11) 0.1854(10) 0.083(4) Uiso 1 1 d . . .
C8 C 0.1390(10) 0.6930(9) 0.0345(8) 0.034(3) Uiso 1 1 d . . .
O8 O 0.1312(9) 0.6748(8) -0.0258(7) 0.056(3) Uiso 1 1 d . . .
C9 C 0.0233(10) 0.7156(9) 0.1056(8) 0.032(3) Uiso 1 1 d . . .
O9 O -0.0449(8) 0.6977(7) 0.0863(7) 0.049(3) Uiso 1 1 d . . .
C10 C 0.1621(9) 0.8284(9) 0.2329(8) 0.031(3) Uiso 1 1 d . . .
O10 O 0.1669(8) 0.8799(8) 0.2795(7) 0.054(3) Uiso 1 1 d . . .
C11 C 0.1209(9) 0.8637(8) 0.0779(8) 0.030(3) Uiso 1 1 d . . .
O11 O 0.1030(8) 0.9343(8) 0.0458(7) 0.052(3) Uiso 1 1 d . . .
C12 C 0.2597(9) 0.5372(8) 0.4699(8) 0.031(3) Uiso 1 1 d . . .
C13 C 0.2255(9) 0.6160(9) 0.4167(8) 0.032(3) Uiso 1 1 d . . .
C14 C 0.1373(8) 0.6019(7) 0.3673(7) 0.022(2) Uiso 1 1 d . . .
C15 C 0.1147(9) 0.5114(8) 0.3886(8) 0.027(2) Uiso 1 1 d . . .
C16 C 0.1901(9) 0.4731(8) 0.4492(8) 0.028(3) Uiso 1 1 d . . .
C17 C 0.3422(11) 0.5320(10) 0.5373(9) 0.044(3) Uiso 1 1 d . . .
H17A H 0.3451 0.5784 0.5767 0.066 Uiso 1 1 calc R . .
H17B H 0.3871 0.5448 0.5207 0.066 Uiso 1 1 calc R . .
H17C H 0.3503 0.4693 0.5605 0.066 Uiso 1 1 calc R . .
C18 C 0.2752(10) 0.7030(9) 0.4219(9) 0.039(3) Uiso 1 1 d . . .
H18A H 0.3339 0.6864 0.4324 0.058 Uiso 1 1 calc R . .
H18B H 0.2763 0.7424 0.4648 0.058 Uiso 1 1 calc R . .
H18C H 0.2481 0.7372 0.3718 0.058 Uiso 1 1 calc R . .
C19 C 0.0719(10) 0.6717(9) 0.3145(8) 0.034(3) Uiso 1 1 d . . .
H19A H 0.0475 0.7054 0.3450 0.051 Uiso 1 1 calc R . .
H19B H 0.0263 0.6387 0.2705 0.051 Uiso 1 1 calc R . .
H19C H 0.0996 0.7162 0.2936 0.051 Uiso 1 1 calc R . .
C20 C 0.0279(10) 0.4749(9) 0.3611(9) 0.038(3) Uiso 1 1 d . . .
H20A H -0.0073 0.4962 0.3069 0.057 Uiso 1 1 calc R . .
H20B H 0.0032 0.4976 0.3956 0.057 Uiso 1 1 calc R . .
H20C H 0.0296 0.4064 0.3623 0.057 Uiso 1 1 calc R . .
C21 C 0.1883(11) 0.3851(10) 0.4947(9) 0.041(3) Uiso 1 1 d . . .
H21A H 0.1640 0.4004 0.5313 0.062 Uiso 1 1 calc R . .
H21B H 0.2468 0.3615 0.5246 0.062 Uiso 1 1 calc R . .
H21C H 0.1531 0.3372 0.4574 0.062 Uiso 1 1 calc R . .
C22 C 0.4136(10) 0.2166(9) 0.3812(9) 0.038(3) Uiso 1 1 d . . .
C23 C 0.3546(9) 0.2054(8) 0.4119(8) 0.029(3) Uiso 1 1 d . . .
C24 C 0.2805(10) 0.1574(9) 0.3564(8) 0.036(3) Uiso 1 1 d . . .
C25 C 0.2942(10) 0.1412(9) 0.2885(8) 0.036(3) Uiso 1 1 d . . .
C26 C 0.3768(10) 0.1750(9) 0.3052(8) 0.033(3) Uiso 1 1 d . . .
C27 C 0.5014(13) 0.2517(13) 0.4264(11) 0.060(4) Uiso 1 1 d . . .
H27A H 0.5370 0.2026 0.4619 0.090 Uiso 1 1 calc R . .
H27B H 0.5006 0.3062 0.4576 0.090 Uiso 1 1 calc R . .
H27C H 0.5250 0.2698 0.3899 0.090 Uiso 1 1 calc R . .
C28 C 0.3698(13) 0.2283(12) 0.4972(11) 0.058(4) Uiso 1 1 d . . .
H28A H 0.4041 0.2854 0.5151 0.087 Uiso 1 1 calc R . .
H28B H 0.4002 0.1764 0.5322 0.087 Uiso 1 1 calc R . .
H28C H 0.3145 0.2377 0.4984 0.087 Uiso 1 1 calc R . .
C29 C 0.2081(13) 0.1166(12) 0.3705(11) 0.055(4) Uiso 1 1 d . . .
H29A H 0.2188 0.0500 0.3832 0.082 Uiso 1 1 calc R . .
H29B H 0.1540 0.1241 0.3229 0.082 Uiso 1 1 calc R . .
H29C H 0.2046 0.1493 0.4147 0.082 Uiso 1 1 calc R . .
C30 C 0.2381(13) 0.0856(12) 0.2158(11) 0.058(4) Uiso 1 1 d . . .
H30A H 0.1778 0.0983 0.2018 0.087 Uiso 1 1 calc R . .
H30B H 0.2496 0.0188 0.2266 0.087 Uiso 1 1 calc R . .
H30C H 0.2505 0.1038 0.1718 0.087 Uiso 1 1 calc R . .
C31 C 0.4220(12) 0.1586(12) 0.2540(10) 0.052(4) Uiso 1 1 d . . .
H31A H 0.4571 0.1020 0.2717 0.079 Uiso 1 1 calc R . .
H31B H 0.4587 0.2123 0.2582 0.079 Uiso 1 1 calc R . .
H31C H 0.3796 0.1509 0.1989 0.079 Uiso 1 1 calc R . .
DUMM C 0.5000 0.0000 0.5000 1.000 Uiso . 2 dum SPG A -3
C32A C 0.4457(6) -0.0112(10) 0.5179(8) 0.067(4) Uiso 0.25 1 d PG A -1
H32A H 0.3915 -0.0290 0.5143 0.080 Uiso 0.25 1 calc PR A -1
C33A C 0.5059(12) 0.0307(11) 0.5864(5) 0.067(4) Uiso 0.25 1 d PG A -1
H33A H 0.4928 0.0415 0.6297 0.080 Uiso 0.25 1 calc PR A -1
C34A C 0.5852(10) 0.0568(11) 0.5917(7) 0.067(4) Uiso 0.25 1 d PG A -1
H34A H 0.6263 0.0854 0.6385 0.080 Uiso 0.25 1 calc PR A -1
C35A C 0.6043(5) 0.0410(13) 0.5285(11) 0.067(4) Uiso 0.25 1 d PG A -1
H35A H 0.6585 0.0588 0.5321 0.080 Uiso 0.25 1 calc PR A -1
C36A C 0.5441(8) -0.0009(11) 0.4600(8) 0.067(4) Uiso 0.25 1 d PG A -1
H36A H 0.5571 -0.0117 0.4168 0.080 Uiso 0.25 1 calc PR A -1
C37A C 0.4648(5) -0.0270(5) 0.4547(3) 0.067(4) Uiso 0.25 1 d PG A -1
C38A C 0.4247(14) -0.0691(13) 0.3823(6) 0.067(4) Uiso 0.25 1 d PG A -1
H38A H 0.3944 -0.1249 0.3866 0.100 Uiso 0.25 1 calc PR A -1
H38B H 0.4673 -0.0870 0.3640 0.100 Uiso 0.25 1 calc PR A -1
H38C H 0.3836 -0.0254 0.3445 0.100 Uiso 0.25 1 calc PR A -1
C32B C 0.5543(6) 0.0112(10) 0.4821(8) 0.067(4) Uiso 0.25 1 d PG A -2
H32B H 0.6085 0.0290 0.4857 0.080 Uiso 0.25 1 calc PR A -2
C33B C 0.4941(12) -0.0307(11) 0.4136(5) 0.067(4) Uiso 0.25 1 d PG A -2
H33B H 0.5072 -0.0415 0.3703 0.080 Uiso 0.25 1 calc PR A -2
C34B C 0.4148(10) -0.0568(11) 0.4083(7) 0.067(4) Uiso 0.25 1 d PG A -2
H34B H 0.3737 -0.0854 0.3615 0.080 Uiso 0.25 1 calc PR A -2
C35B C 0.3957(5) -0.0410(13) 0.4715(11) 0.067(4) Uiso 0.25 1 d PG A -2
H35B H 0.3415 -0.0588 0.4679 0.080 Uiso 0.25 1 calc PR A -2
C36B C 0.4559(8) 0.0009(11) 0.5400(8) 0.067(4) Uiso 0.25 1 d PG A -2
H36B H 0.4429 0.0117 0.5832 0.080 Uiso 0.25 1 calc PR A -2
C37B C 0.5352(5) 0.0270(5) 0.5453(3) 0.067(4) Uiso 0.25 1 d PG A -2
C38B C 0.5753(14) 0.0691(13) 0.6177(6) 0.067(4) Uiso 0.25 1 d PG A -2
H38D H 0.6174 0.1142 0.6170 0.100 Uiso 0.25 1 calc PR A -2
H38E H 0.6045 0.0216 0.6582 0.100 Uiso 0.25 1 calc PR A -2
H38F H 0.5329 0.1015 0.6297 0.100 Uiso 0.25 1 calc PR A -2

loop_
_atom_site_aniso_label
_atom_site_aniso_U_11
_atom_site_aniso_U_22
_atom_site_aniso_U_33
_atom_site_aniso_U_23
_atom_site_aniso_U_13
_atom_site_aniso_U_12
W1 0.0170(3) 0.0255(2) 0.0322(3) 0.00343(18) 0.0129(3) 0.00233(17)
W2 0.0270(3) 0.0247(2) 0.0264(3) 0.00136(18) 0.0148(3) 0.00393(18)
W3 0.0200(3) 0.0241(2) 0.0205(2) -0.00023(17) 0.0063(2) 0.00139(17)
W4 0.0291(3) 0.0237(2) 0.0294(3) 0.00352(19) 0.0158(3) 0.00692(19)
W5 0.0235(3) 0.0258(2) 0.0396(3) 0.0084(2) 0.0158(3) 0.00247(19)
As1 0.0172(7) 0.0239(5) 0.0265(6) 0.0026(5) 0.0097(6) 0.0022(4)
As2 0.0323(8) 0.0294(6) 0.0308(7) 0.0010(5) 0.0184(7) 0.0056(5)
As3 0.0300(8) 0.0258(5) 0.0316(7) 0.0016(5) 0.0176(7) 0.0028(5)
As4 0.0271(8) 0.0283(6) 0.0328(7) 0.0031(5) 0.0124(7) 0.0048(5)

loop_
_atom_type_symbol
_atom_type_description
_atom_type_scat_dispersion_real
_atom_type_scat_dispersion_imag
_atom_type_scat_source
C C 0.0033 0.0016 'International Tables Vol C Tables 4.2.6.8 and 6.1.1.4'
H H 0.0000 0.0000 'International Tables Vol C Tables 4.2.6.8 and 6.1.1.4'
O O 0.0106 0.0060 'International Tables Vol C Tables 4.2.6.8 and 6.1.1.4'
As As 0.0499 2.0058 'International Tables Vol C Tables 4.2.6.8 and 6.1.1.4'
W W -0.8490 6.8722 'International Tables Vol C Tables 4.2.6.8 and 6.1.1.4'

loop_
_geom_angle_atom_site_label_1
_geom_angle_atom_site_label_2
_geom_angle_atom_site_label_3
_geom_angle
C1 W1 C2 89.2(6)
C1 W1 C3 85.1(6)
C2 W1 C3 87.8(6)
C1 W1 As1 84.5(5)
C2 W1 As1 83.2(5)
C3 W1 As1 166.4(4)
C1 W1 As2 164.3(5)
C2 W1 As2 86.2(5)
C3 W1 As2 79.7(4)
As1 W1 As2 109.83(5)
C1 W1 As4 80.2(4)
C2 W1 As4 168.5(5)
C3 W1 As4 86.8(4)
As1 W1 As4 100.09(5)
As2 W1 As4 102.85(4)
C1 W1 W3 139.3(5)
C2 W1 W3 95.2(5)
C3 W1 W3 135.3(4)
As1 W1 W3 56.14(3)
As2 W1 W3 56.22(4)
As4 W1 W3 95.78(5)
C1 W1 W4 132.7(4)
C2 W1 W4 137.7(5)
C3 W1 W4 90.1(4)
As1 W1 W4 103.49(3)
As2 W1 W4 51.98(3)
As4 W1 W4 52.53(3)
W3 W1 W4 58.77(2)
C1 W1 W2 90.9(4)
C2 W1 W2 134.1(5)
C3 W1 W2 137.9(4)
As1 W1 W2 51.17(3)
As2 W1 W2 103.15(3)
As4 W1 W2 51.29(4)
W3 W1 W2 57.91(2)
W4 W1 W2 62.750(16)
C13 W2 C14 35.0(5)
C13 W2 C16 58.0(4)
C14 W2 C16 58.6(4)
C13 W2 C15 58.4(4)
C14 W2 C15 35.9(4)
C16 W2 C15 34.6(5)
C13 W2 C12 35.4(4)
C14 W2 C12 58.8(4)
C16 W2 C12 34.7(4)
C15 W2 C12 58.1(5)
C13 W2 As1 94.1(3)
C14 W2 As1 87.0(3)
C16 W2 As1 145.6(3)
C15 W2 As1 115.6(3)
C12 W2 As1 127.8(3)
C13 W2 As4 101.0(4)
C14 W2 As4 135.5(3)
C16 W2 As4 97.4(3)
C15 W2 As4 131.9(3)
C12 W2 As4 80.0(3)
As1 W2 As4 108.22(5)
C13 W2 As3 140.6(3)
C14 W2 As3 116.0(3)
C16 W2 As3 84.8(3)
C15 W2 As3 83.9(3)
C12 W2 As3 116.2(3)
As1 W2 As3 113.96(5)
As4 W2 As3 96.01(5)
C13 W2 W3 149.1(3)
C14 W2 W3 122.6(3)
C16 W2 W3 140.2(3)
C15 W2 W3 119.2(3)
C12 W2 W3 174.3(3)
As1 W2 W3 57.72(3)
As4 W2 W3 100.08(5)
As3 W2 W3 58.01(3)
C13 W2 W1 117.7(3)
C14 W2 W1 135.7(3)
C16 W2 W1 152.9(3)
C15 W2 W1 170.5(3)
C12 W2 W1 124.6(3)
As1 W2 W1 55.08(3)
As4 W2 W1 55.90(4)
As3 W2 W1 101.31(3)
W3 W2 W1 58.92(3)
C13 W2 W4 151.0(4)
C14 W2 W4 166.2(3)
C16 W2 W4 111.6(3)
C15 W2 W4 130.6(3)
C12 W2 W4 119.8(3)
As1 W2 W4 102.28(3)
As4 W2 W4 51.30(3)
As3 W2 W4 50.94(3)
W3 W2 W4 57.25(2)
W1 W2 W4 57.547(16)
C4 W3 C5 86.4(6)
C4 W3 C6 89.0(6)
C5 W3 C6 92.4(6)
C4 W3 As1 166.0(4)
C5 W3 As1 84.2(4)
C6 W3 As1 81.1(4)
C4 W3 As2 79.4(4)
C5 W3 As2 81.4(5)
C6 W3 As2 167.1(4)
As1 W3 As2 109.32(4)
C4 W3 As3 82.4(4)
C5 W3 As3 166.5(5)
C6 W3 As3 79.9(4)
As1 W3 As3 105.29(4)
As2 W3 As3 103.82(5)
C4 W3 W2 136.2(4)
C5 W3 W2 137.1(5)
C6 W3 W2 84.9(4)
As1 W3 W2 53.04(3)
As2 W3 W2 107.37(5)
As3 W3 W2 53.76(3)
C4 W3 W4 88.6(4)
C5 W3 W4 134.2(5)
C6 W3 W4 133.0(4)
As1 W3 W4 105.38(4)
As2 W3 W4 52.97(3)
As3 W3 W4 53.29(4)
W2 W3 W4 65.62(3)
C4 W3 W1 135.1(4)
C5 W3 W1 91.8(5)
C6 W3 W1 135.9(4)
As1 W3 W1 55.69(3)
As2 W3 W1 56.13(4)
As3 W3 W1 101.44(5)
W2 W3 W1 63.16(3)
W4 W3 W1 61.53(3)
C25 W4 C24 35.2(4)
C25 W4 C23 58.1(5)
C24 W4 C23 35.1(5)
C25 W4 C26 35.0(5)
C24 W4 C26 57.7(4)
C23 W4 C26 56.7(4)
C25 W4 C22 58.5(5)
C24 W4 C22 58.1(5)
C23 W4 C22 34.0(4)
C26 W4 C22 34.6(5)
C25 W4 As2 92.7(3)
C24 W4 As2 127.4(3)
C23 W4 As2 140.1(3)
C26 W4 As2 83.6(3)
C22 W4 As2 109.2(3)
C25 W4 As3 104.0(4)
C24 W4 As3 83.6(4)
C23 W4 As3 100.9(3)
C26 W4 As3 138.3(3)
C22 W4 As3 134.9(3)
As2 W4 As3 113.15(6)
C25 W4 As4 139.3(4)
C24 W4 As4 115.8(4)
C23 W4 As4 83.7(3)
C26 W4 As4 113.4(4)
C22 W4 As4 82.2(3)
As2 W4 As4 111.53(5)
As3 W4 As4 96.07(5)
C25 W4 W3 121.1(4)
C24 W4 W3 130.4(4)
C23 W4 W3 158.9(3)
C26 W4 W3 136.8(3)
C22 W4 W3 166.8(3)
As2 W4 W3 57.94(4)
As3 W4 W3 58.12(4)
As4 W4 W3 99.60(4)
C25 W4 W1 145.0(3)
C24 W4 W1 169.8(4)
C23 W4 W1 135.0(3)
C26 W4 W1 116.9(3)
C22 W4 W1 112.2(3)
As2 W4 W1 56.66(3)
As3 W4 W1 103.67(3)
As4 W4 W1 56.81(3)
W3 W4 W1 59.69(2)
C25 W4 W2 154.1(3)
C24 W4 W2 122.7(3)
C23 W4 W2 113.2(3)
C26 W4 W2 164.0(4)
C22 W4 W2 129.9(3)
As2 W4 W2 104.34(4)
As3 W4 W2 51.46(3)
As4 W4 W2 50.85(4)
W3 W4 W2 57.13(2)
W1 W4 W2 59.70(2)
C11 W5 C7 91.2(6)
C11 W5 C10 85.6(5)
C7 W5 C10 89.0(6)
C11 W5 C8 81.9(5)
C7 W5 C8 88.6(6)
C10 W5 C8 167.2(5)
C11 W5 C9 91.7(5)
C7 W5 C9 175.8(5)
C10 W5 C9 94.2(5)
C8 W5 C9 88.9(5)
C11 W5 As1 178.1(3)
C7 W5 As1 88.6(4)
C10 W5 As1 96.3(4)
C8 W5 As1 96.2(4)
C9 W5 As1 88.4(4)
W2 As1 W1 73.75(4)
W2 As1 W3 69.23(4)
W1 As1 W3 68.17(4)
W2 As1 W5 152.14(5)
W1 As1 W5 125.95(5)
W3 As1 W5 133.30(6)
W4 As2 W1 71.36(4)
W4 As2 W3 69.08(4)
W1 As2 W3 67.65(4)
W4 As3 W2 77.60(4)
W4 As3 W3 68.59(4)
W2 As3 W3 68.24(4)
W2 As4 W4 77.85(5)
W2 As4 W1 72.81(5)
W4 As4 W1 70.66(4)
O1 C1 W1 178.8(13)
O2 C2 W1 176.6(15)
O3 C3 W1 177.6(12)
O4 C4 W3 179.9(14)
O5 C5 W3 177.0(17)
O6 C6 W3 177.2(13)
O7 C7 W5 176.3(15)
O8 C8 W5 171.5(12)
O9 C9 W5 178.6(12)
O10 C10 W5 173.7(11)
O11 C11 W5 175.7(11)
C16 C12 C17 127.0(12)
C16 C12 C13 105.7(12)
C17 C12 C13 126.6(13)
C16 C12 W2 71.2(7)
C17 C12 W2 130.7(10)
C13 C12 W2 69.9(7)
C14 C13 C12 109.9(11)
C14 C13 C18 126.2(12)
C12 C13 C18 123.5(14)
C14 C13 W2 72.8(7)
C12 C13 W2 74.8(7)
C18 C13 W2 124.9(9)
C13 C14 C15 106.8(11)
C13 C14 C19 128.5(11)
C15 C14 C19 123.5(12)
C13 C14 W2 72.3(7)
C15 C14 W2 73.0(6)
C19 C14 W2 129.4(8)
C16 C15 C20 126.4(11)
C16 C15 C14 107.4(11)
C20 C15 C14 125.5(12)
C16 C15 W2 72.5(7)
C20 C15 W2 128.9(9)
C14 C15 W2 71.1(6)
C15 C16 C12 110.1(11)
C15 C16 C21 122.0(12)
C12 C16 C21 126.8(13)
C15 C16 W2 72.9(7)
C12 C16 W2 74.1(7)
C21 C16 W2 129.4(8)
C23 C22 C26 106.5(13)
C23 C22 C27 124.5(14)
C26 C22 C27 128.3(14)
C23 C22 W4 72.0(9)
C26 C22 W4 71.8(9)
C27 C22 W4 128.4(11)
C22 C23 C24 110.1(12)
C22 C23 C28 126.1(14)
C24 C23 C28 123.3(13)
C22 C23 W4 74.1(8)
C24 C23 W4 72.3(8)
C28 C23 W4 126.5(10)
C25 C24 C23 106.4(12)
C25 C24 C29 125.4(14)
C23 C24 C29 127.5(13)
C25 C24 W4 71.0(8)
C23 C24 W4 72.6(7)
C29 C24 W4 129.0(11)
C26 C25 C24 107.6(13)
C26 C25 C30 124.6(12)
C24 C25 C30 127.2(14)
C26 C25 W4 74.3(8)
C24 C25 W4 73.8(8)
C30 C25 W4 124.3(11)
C25 C26 C22 109.3(12)
C25 C26 C31 124.8(13)
C22 C26 C31 125.5(14)
C25 C26 W4 70.8(8)
C22 C26 W4 73.6(8)
C31 C26 W4 127.5(10)
C33A C32A C37A 120.0
C32A C33A C34A 120.0
C33A C34A C35A 120.0
C36A C35A C34A 120.0
C37A C36A C35A 120.0
C38A C37A C36A 104.1
C38A C37A C32A 135.8
C36A C37A C32A 120.0
C33B C32B C37B 120.0
C32B C33B C34B 120.0
C33B C34B C35B 120.0
C34B C35B C36B 120.0
C37B C36B C35B 120.0
C38B C37B C36B 104.1
C38B C37B C32B 135.8
C36B C37B C32B 120.0

loop_
_geom_bond_atom_site_label_1
_geom_bond_atom_site_label_2
_geom_bond_distance
W1 C1 2.004(16)
W1 C2 2.014(16)
W1 C3 2.023(15)
W1 As1 2.5951(14)
W1 As2 2.6185(14)
W1 As4 2.6340(15)
W1 W3 2.9166(11)
W1 W4 2.9697(8)
W1 W2 3.0387(9)
W2 C13 2.353(13)
W2 C14 2.359(11)
W2 C16 2.380(12)
W2 C15 2.385(12)
W2 C12 2.418(13)
W2 As1 2.4657(13)
W2 As4 2.4821(16)
W2 As3 2.5056(14)
W2 W3 2.8852(10)
W2 W4 3.1288(8)
W3 C4 2.036(14)
W3 C5 2.037(16)
W3 C6 2.051(14)
W3 As1 2.6089(13)
W3 As2 2.6211(14)
W3 As3 2.6349(13)
W3 W4 2.8889(12)
W4 C25 2.329(13)
W4 C24 2.367(13)
W4 C23 2.370(13)
W4 C26 2.374(13)
W4 C22 2.397(16)
W4 As2 2.4690(13)
W4 As3 2.4875(15)
W4 As4 2.4978(16)
W5 C11 1.974(12)
W5 C7 2.027(17)
W5 C10 2.046(13)
W5 C8 2.053(13)
W5 C9 2.071(15)
W5 As1 2.6772(13)
C1 O1 1.154(19)
C2 O2 1.143(19)
C3 O3 1.131(18)
C4 O4 1.131(17)
C5 O5 1.13(2)
C6 O6 1.133(17)
C7 O7 1.14(2)
C8 O8 1.113(17)
C9 O9 1.108(17)
C10 O10 1.121(16)
C11 O11 1.148(16)
C12 C16 1.430(19)
C12 C17 1.44(2)
C12 C13 1.450(18)
C13 C14 1.416(19)
C13 C18 1.495(19)
C14 C15 1.460(15)
C14 C19 1.510(18)
C15 C16 1.417(19)
C15 C20 1.46(2)
C16 C21 1.531(18)
C22 C23 1.393(19)
C22 C26 1.418(19)
C22 C27 1.47(2)
C23 C24 1.43(2)
C23 C28 1.55(2)
C24 C25 1.421(18)
C24 C29 1.51(2)
C25 C26 1.41(2)
C25 C30 1.51(2)
C26 C31 1.51(2)
C32A C33A 1.3900
C32A C37A 1.3901
C33A C34A 1.3900
C34A C35A 1.3901
C35A C36A 1.3900
C36A C37A 1.3898
C37A C38A 1.3686
C32B C33B 1.3900
C32B C37B 1.3901
C33B C34B 1.3900
C34B C35B 1.3901
C35B C36B 1.3901
C36B C37B 1.3898
C37B C38B 1.3686
